data_4502599
loop_
_publ_author_name
'Li, Baiyan'
'Peng, Yu'
'Li, Guanghua'
'Hua, Jia'
'Yu, Yang'
'Jin, Di'
'Shi, Zhan'
'Feng, Shouhua'

_publ_section_title
;
 Design and Construction of Coordination Polymers by
 4-Amino-3,5-bis(n-pyridyl)-1,2,4-triazole (n= 2, 3, 4) Isomers in a
 Copper(I) Halide System: Diverse Structures Tuned by Isomeric and Anion
 Effects
;
_journal_issue 5
_journal_name_full 'Crystal Growth &amp; Design'
_journal_page_first 2192
_journal_paper_doi 10.1021/cg901438x
_journal_volume 10
_journal_year 2010
_chemical_formula_moiety 'C12 H10 Br2 Cu2 N6'
_chemical_formula_sum 'C12 H10 Br2 Cu2 N6'
_chemical_formula_weight 525.16
_chemical_melting_point ?
_chemical_name_systematic
; 
 ? 
;
_space_group_IT_number 14
_symmetry_cell_setting monoclinic
_symmetry_space_group_name_Hall '-P 2ybc'
_symmetry_space_group_name_H-M 'P 1 21/c 1'
_atom_sites_solution_hydrogens geom
_atom_sites_solution_primary direct
_atom_sites_solution_secondary difmap
_audit_creation_method SHELXL-97
_cell_angle_alpha 90.00
_cell_angle_beta 127.973(3)
_cell_angle_gamma 90.00
_cell_formula_units_Z 4
_cell_length_a 9.9483(5)
_cell_length_b 12.4494(7)
_cell_length_c 15.7784(9)
_cell_measurement_reflns_used 2710
_cell_measurement_temperature 293(2)
_cell_measurement_theta_max 25.03
_cell_measurement_theta_min 2.31
_cell_volume 1540.47(16)
_computing_cell_refinement 'Bruker SMART'
_computing_data_collection 'Bruker SMART'
_computing_data_reduction 'Bruker SAINT'
_computing_molecular_graphics SHELXP-97
_computing_publication_material SHELXTL
_computing_structure_refinement 'SHELXL-97 (Sheldrick, 1997)'
_computing_structure_solution 'SHELXS-97 (Sheldrick, 1990)'
_diffrn_ambient_temperature 293(2)
_diffrn_detector_area_resol_mean 9.00cm
_diffrn_measured_fraction_theta_full 0.999
_diffrn_measured_fraction_theta_max 0.999
_diffrn_measurement_device_type 'CCD area detector'
_diffrn_measurement_method 'phi and omega scans'
_diffrn_radiation_monochromator graphite
_diffrn_radiation_source 'fine-focus sealed tube'
_diffrn_radiation_type MoK\a
_diffrn_radiation_wavelength 0.71073
_diffrn_reflns_av_R_equivalents 0.0374
_diffrn_reflns_av_sigmaI/netI 0.0392
_diffrn_reflns_limit_h_max 11
_diffrn_reflns_limit_h_min -11
_diffrn_reflns_limit_k_max 12
_diffrn_reflns_limit_k_min -14
_diffrn_reflns_limit_l_max 18
_diffrn_reflns_limit_l_min -16
_diffrn_reflns_number 8461
_diffrn_reflns_theta_full 25.03
_diffrn_reflns_theta_max 25.03
_diffrn_reflns_theta_min 2.31
_diffrn_standards_decay_% none
_diffrn_standards_interval_count none
_diffrn_standards_interval_time none
_diffrn_standards_number none
_exptl_absorpt_coefficient_mu 7.951
_exptl_absorpt_correction_T_max 0.314
_exptl_absorpt_correction_T_min 0.207
_exptl_absorpt_correction_type empirical
_exptl_absorpt_process_details 'SADABS; Bruker, 2000'
_exptl_crystal_colour red
_exptl_crystal_density_diffrn 2.264
_exptl_crystal_density_meas ?
_exptl_crystal_density_method 'not measured'
_exptl_crystal_description block
_exptl_crystal_F_000 1008
_exptl_crystal_size_max 0.30
_exptl_crystal_size_mid 0.26
_exptl_crystal_size_min 0.22
_refine_diff_density_max 0.545
_refine_diff_density_min -0.799
_refine_diff_density_rms 0.100
_refine_ls_extinction_method none
_refine_ls_goodness_of_fit_ref 0.947
_refine_ls_hydrogen_treatment mixed
_refine_ls_matrix_type full
_refine_ls_number_parameters 239
_refine_ls_number_reflns 2710
_refine_ls_number_restraints 1
_refine_ls_restrained_S_all 1.148
_refine_ls_R_factor_all 0.0422
_refine_ls_R_factor_gt 0.0267
_refine_ls_shift/su_max 0.000
_refine_ls_shift/su_mean 0.000
_refine_ls_structure_factor_coef Fsqd
_refine_ls_weighting_details 'calc w=1/[\s^2^(Fo^2^)+(0.0305P)^2^+0.0000P] where P=(Fo^2^+2Fc^2^)/3'
_refine_ls_weighting_scheme calc
_refine_ls_wR_factor_gt 0.0555
_refine_ls_wR_factor_ref 0.0589
_reflns_number_gt 2061
_reflns_number_total 2710
_reflns_threshold_expression >2sigma(I)
_cod_data_source_file cg901438x_si_002.cif
_cod_data_source_block Compound-5
_cod_depositor_comments
;
The following automatic conversions were performed:

'_chemical_melting_point' value 'not measured' was changed to '?' -
the value is undefined or not given.

Automatic conversion script
Id: cif_fix_values 1715 2011-07-08 13:25:40Z adriana 

The following automatic conversions were performed:

'_exptl_crystal_density_meas' value 'not measured' was changed to '?'
- the value is perceived as not measured.

Automatic conversion script
Id: cif_fix_values 3008 2015-01-20 13:52:24Z robertas 
;
_cod_original_cell_volume 1540.47(15)
_cod_original_sg_symbol_H-M P21/c
_cod_database_code 4502599

loop_
_symmetry_equiv_pos_as_xyz
'x, y, z'
'-x, y+1/2, -z+1/2'
'-x, -y, -z'
'x, -y-1/2, z-1/2'

loop_
_atom_site_label
_atom_site_type_symbol
_atom_site_fract_x
_atom_site_fract_y
_atom_site_fract_z
_atom_site_U_iso_or_equiv
_atom_site_adp_type
_atom_site_occupancy
_atom_site_symmetry_multiplicity
_atom_site_calc_flag
_atom_site_refinement_flags
Cu1 Cu -0.20726(7) -0.37074(5) 0.32750(6) 0.04026(19) Uani 1 1 d U
Cu2 Cu -0.43178(6) 0.00230(4) 0.24782(5) 0.03165(17) Uani 1 1 d .
Br1 Br -0.36619(6) -0.17681(4) 0.21586(5) 0.03659(15) Uani 1 1 d U
Br2 Br -0.38177(6) -0.51727(4) 0.20084(5) 0.04048(16) Uani 1 1 d .
N1 N -0.4448(4) -0.3884(3) 0.3777(3) 0.0211(8) Uani 1 1 d .
N2 N -0.2869(4) -0.3484(3) 0.4163(3) 0.0224(8) Uani 1 1 d .
N3 N -0.3908(4) -0.2459(3) 0.4754(3) 0.0226(8) Uani 1 1 d .
N4 N -0.3941(6) -0.1645(4) 0.5361(4) 0.0352(11) Uani 1 1 d .
H1B H -0.410(6) -0.197(4) 0.583(4) 0.039(15) Uiso 1 1 d .
H1A H -0.459(6) -0.118(4) 0.494(4) 0.036(17) Uiso 1 1 d .
N5 N -0.9870(5) -0.3604(3) 0.3517(3) 0.0312(10) Uani 1 1 d .
N6 N 0.2079(4) -0.0842(3) 0.6485(3) 0.0298(9) Uani 1 1 d .
C1 C -0.5057(5) -0.3255(3) 0.4139(4) 0.0225(10) Uani 1 1 d .
C2 C -0.2552(5) -0.2639(3) 0.4758(3) 0.0218(10) Uani 1 1 d .
C3 C -0.8851(6) -0.4437(4) 0.3768(4) 0.0389(14) Uani 1 1 d .
H3 H -0.918(6) -0.508(4) 0.379(4) 0.032(14) Uiso 1 1 d .
C4 C -0.7296(6) -0.4361(4) 0.3966(4) 0.0346(13) Uani 1 1 d .
H4 H -0.675(6) -0.493(4) 0.408(4) 0.038(15) Uiso 1 1 d .
C5 C -0.6734(5) -0.3377(3) 0.3916(4) 0.0237(10) Uani 1 1 d .
C6 C -0.7788(6) -0.2514(4) 0.3631(5) 0.0413(14) Uani 1 1 d .
H6 H -0.749(6) -0.184(4) 0.350(4) 0.042(15) Uiso 1 1 d .
C7 C -0.9336(6) -0.2654(4) 0.3433(5) 0.0439(15) Uani 1 1 d .
H7 H -1.012(6) -0.209(4) 0.321(4) 0.041(14) Uiso 1 1 d .
C8 C 0.2024(6) -0.1880(4) 0.6259(4) 0.0324(12) Uani 1 1 d .
H8 H 0.310(6) -0.222(4) 0.652(4) 0.044(14) Uiso 1 1 d .
C9 C 0.0541(6) -0.2487(4) 0.5710(4) 0.0307(11) Uani 1 1 d .
H9 H 0.058(7) -0.325(4) 0.559(5) 0.055(17) Uiso 1 1 d .
C10 C -0.0964(5) -0.2004(4) 0.5355(4) 0.0248(10) Uani 1 1 d .
C11 C -0.0933(6) -0.0920(4) 0.5572(4) 0.0369(13) Uani 1 1 d .
H11 H -0.193(6) -0.055(4) 0.540(4) 0.049(15) Uiso 1 1 d .
C12 C 0.0594(6) -0.0388(4) 0.6136(4) 0.0368(13) Uani 1 1 d .
H12 H 0.064(6) 0.028(4) 0.632(4) 0.039(15) Uiso 1 1 d .

loop_
_atom_site_aniso_label
_atom_site_aniso_U_11
_atom_site_aniso_U_22
_atom_site_aniso_U_33
_atom_site_aniso_U_23
_atom_site_aniso_U_13
_atom_site_aniso_U_12
Cu1 0.0315(3) 0.0527(4) 0.0518(5) -0.0166(3) 0.0333(4) -0.0122(3)
Cu2 0.0220(3) 0.0289(3) 0.0383(4) 0.0024(3) 0.0156(3) -0.0012(2)
Br1 0.0371(3) 0.0260(3) 0.0461(3) -0.0020(2) 0.0253(3) 0.0029(2)
Br2 0.0474(3) 0.0370(3) 0.0553(4) -0.0177(2) 0.0408(3) -0.0138(2)
N1 0.0150(18) 0.0242(19) 0.027(2) -0.0026(15) 0.0146(18) -0.0039(14)
N2 0.0142(17) 0.028(2) 0.026(2) -0.0039(17) 0.0125(17) -0.0042(15)
N3 0.0220(19) 0.025(2) 0.025(2) -0.0037(16) 0.0164(18) -0.0027(15)
N4 0.044(3) 0.034(3) 0.040(3) -0.006(2) 0.032(3) 0.000(2)
N5 0.023(2) 0.038(2) 0.041(3) -0.0051(19) 0.024(2) -0.0041(18)
N6 0.019(2) 0.033(2) 0.030(2) -0.0036(18) 0.0113(19) -0.0048(16)
C1 0.021(2) 0.024(2) 0.025(3) 0.0012(19) 0.016(2) -0.0016(18)
C2 0.018(2) 0.025(2) 0.021(3) 0.0036(19) 0.011(2) -0.0006(18)
C3 0.033(3) 0.034(3) 0.059(4) 0.005(3) 0.033(3) -0.007(2)
C4 0.027(3) 0.030(3) 0.051(4) 0.008(2) 0.026(3) 0.004(2)
C5 0.020(2) 0.028(2) 0.027(3) -0.0037(19) 0.016(2) -0.0014(19)
C6 0.033(3) 0.028(3) 0.071(4) 0.005(3) 0.036(3) -0.001(2)
C7 0.034(3) 0.033(3) 0.078(5) 0.004(3) 0.042(3) 0.007(2)
C8 0.019(2) 0.040(3) 0.033(3) -0.010(2) 0.013(2) -0.005(2)
C9 0.025(2) 0.035(3) 0.032(3) -0.007(2) 0.018(2) -0.004(2)
C10 0.021(2) 0.030(3) 0.020(3) -0.0012(19) 0.012(2) -0.005(2)
C11 0.020(3) 0.030(3) 0.049(4) 0.000(2) 0.016(3) 0.000(2)
C12 0.029(3) 0.020(3) 0.049(4) -0.006(2) 0.018(3) -0.003(2)

loop_
_atom_type_symbol
_atom_type_description
_atom_type_scat_dispersion_real
_atom_type_scat_dispersion_imag
_atom_type_scat_source
C C 0.0033 0.0016 'International Tables Vol C Tables 4.2.6.8 and 6.1.1.4'
H H 0.0000 0.0000 'International Tables Vol C Tables 4.2.6.8 and 6.1.1.4'
Br Br -0.2901 2.4595 'International Tables Vol C Tables 4.2.6.8 and 6.1.1.4'
Cu Cu 0.3201 1.2651 'International Tables Vol C Tables 4.2.6.8 and 6.1.1.4'
N N 0.0061 0.0033 'International Tables Vol C Tables 4.2.6.8 and 6.1.1.4'

loop_
_geom_angle_atom_site_label_1
_geom_angle_atom_site_label_2
_geom_angle_atom_site_label_3
_geom_angle
_geom_angle_site_symmetry_1
_geom_angle_site_symmetry_3
N5 Cu1 N2 136.07(16) 1_655 .
N5 Cu1 Br2 110.35(12) 1_655 .
N2 Cu1 Br2 106.56(10) . .
N5 Cu1 Br1 101.08(12) 1_655 .
N2 Cu1 Br1 90.39(10) . .
Br2 Cu1 Br1 106.38(3) . .
N6 Cu2 N1 98.65(14) 3_556 2_455
N6 Cu2 Br2 117.23(12) 3_556 2_455
N1 Cu2 Br2 104.91(9) 2_455 2_455
N6 Cu2 Br1 108.65(11) 3_556 .
N1 Cu2 Br1 118.39(10) 2_455 .
Br2 Cu2 Br1 109.13(3) 2_455 .
Cu2 Br1 Cu1 139.70(3) . .
Cu2 Br2 Cu1 87.54(2) 2_445 .
C1 N1 N2 107.3(3) . .
C1 N1 Cu2 130.2(3) . 2_445
N2 N1 Cu2 120.2(3) . 2_445
C2 N2 N1 108.2(3) . .
C2 N2 Cu1 125.9(3) . .
N1 N2 Cu1 118.1(3) . .
C2 N3 C1 106.1(3) . .
C2 N3 N4 123.5(4) . .
C1 N3 N4 130.2(3) . .
N3 N4 H1B 108(3) . .
N3 N4 H1A 107(4) . .
H1B N4 H1A 121(5) . .
C3 N5 C7 116.4(4) . .
C3 N5 Cu1 123.8(3) . 1_455
C7 N5 Cu1 119.9(3) . 1_455
C8 N6 C12 116.4(4) . .
C8 N6 Cu2 122.8(3) . 3_556
C12 N6 Cu2 120.0(3) . 3_556
N1 C1 N3 109.4(3) . .
N1 C1 C5 125.9(4) . .
N3 C1 C5 124.7(4) . .
N2 C2 N3 109.1(3) . .
N2 C2 C10 125.3(4) . .
N3 C2 C10 125.6(4) . .
N5 C3 C4 123.8(5) . .
N5 C3 H3 120(3) . .
C4 C3 H3 117(3) . .
C5 C4 C3 119.3(5) . .
C5 C4 H4 122(3) . .
C3 C4 H4 118(3) . .
C4 C5 C6 117.6(4) . .
C4 C5 C1 121.1(4) . .
C6 C5 C1 121.2(4) . .
C5 C6 C7 119.8(5) . .
C5 C6 H6 119(3) . .
C7 C6 H6 121(3) . .
N5 C7 C6 123.1(5) . .
N5 C7 H7 114(3) . .
C6 C7 H7 123(3) . .
N6 C8 C9 123.2(4) . .
N6 C8 H8 117(3) . .
C9 C8 H8 120(3) . .
C10 C9 C8 119.3(4) . .
C10 C9 H9 121(3) . .
C8 C9 H9 120(3) . .
C9 C10 C11 118.2(4) . .
C9 C10 C2 119.7(4) . .
C11 C10 C2 122.1(4) . .
C12 C11 C10 118.6(4) . .
C12 C11 H11 119(3) . .
C10 C11 H11 122(3) . .
N6 C12 C11 124.3(5) . .
N6 C12 H12 117(3) . .
C11 C12 H12 119(3) . .

loop_
_geom_bond_atom_site_label_1
_geom_bond_atom_site_label_2
_geom_bond_distance
_geom_bond_site_symmetry_2
Cu1 N5 1.984(3) 1_655
Cu1 N2 2.009(4) .
Cu1 Br2 2.4629(8) .
Cu1 Br1 2.8292(8) .
Cu2 N6 2.047(3) 3_556
Cu2 N1 2.071(4) 2_455
Cu2 Br2 2.4505(8) 2_455
Cu2 Br1 2.4612(7) .
Br2 Cu2 2.4505(8) 2_445
N1 C1 1.317(5) .
N1 N2 1.381(4) .
N1 Cu2 2.071(4) 2_445
N2 C2 1.312(5) .
N3 C2 1.363(5) .
N3 C1 1.366(5) .
N3 N4 1.409(5) .
N4 H1B 0.93(5) .
N4 H1A 0.82(5) .
N5 C3 1.329(6) .
N5 C7 1.335(6) .
N5 Cu1 1.984(3) 1_455
N6 C8 1.333(6) .
N6 C12 1.344(6) .
N6 Cu2 2.047(3) 3_556
C1 C5 1.486(6) .
C2 C10 1.476(6) .
C3 C4 1.380(6) .
C3 H3 0.87(5) .
C4 C5 1.369(6) .
C4 H4 0.85(5) .
C5 C6 1.369(6) .
C6 C7 1.381(6) .
C6 H6 0.96(5) .
C7 H7 0.94(5) .
C8 C9 1.388(6) .
C8 H8 0.98(5) .
C9 C10 1.373(6) .
C9 H9 0.98(5) .
C10 C11 1.387(7) .
C11 C12 1.368(6) .
C11 H11 0.97(5) .
C12 H12 0.87(5) .

loop_
_geom_hbond_atom_site_label_D
_geom_hbond_atom_site_label_H
_geom_hbond_atom_site_label_A
_geom_hbond_distance_DH
_geom_hbond_distance_HA
_geom_hbond_distance_DA
_geom_hbond_angle_DHA
_geom_hbond_site_symmetry_A
N4 H1B Br1 0.93(5) 2.44(5) 3.325(5) 159(4) 4_556
N4 H1A Br2 0.82(5) 2.74(5) 3.471(5) 149(5) 2_455
